data_2236123
loop_
_publ_author_name
'K\"oysal, Yavuz'
'\"Ozt\"urk Yildirim, Sema'
'Butcher, Ray J.'
'D\"u\(gd\"u, Esra'

_publ_section_title
;
 1,1,2,2-Tetrakis[2,4-dichloro-6-(diethoxymethyl)phenoxymethyl]ethene
;
_journal_coeditor_code BT6833
_journal_issue 10
_journal_name_full 'Acta Crystallographica Section E'
_journal_page_first o2993
_journal_page_last o2994
_journal_paper_doi 10.1107/S1600536812038299
_journal_volume 68
_journal_year 2012
_chemical_formula_iupac 'C50 H60 Cl8 O12'
_chemical_formula_moiety 'C50 H60 Cl8 O12'
_chemical_formula_sum 'C50 H60 Cl8 O12'
_chemical_formula_weight 1136.58
_chemical_name_systematic
;
1,1,2,2-Tetrakis[2,4-dichloro-6-(diethoxymethyl)phenoxymethyl]ethene
;
_space_group_IT_number 2
_symmetry_cell_setting triclinic
_symmetry_space_group_name_Hall '-P 1'
_symmetry_space_group_name_H-M 'P -1'
_atom_sites_solution_hydrogens geom
_atom_sites_solution_primary direct
_atom_sites_solution_secondary difmap
_audit_creation_method SHELXL-97
_cell_angle_alpha 97.425(3)
_cell_angle_beta 102.878(3)
_cell_angle_gamma 105.391(3)
_cell_formula_units_Z 1
_cell_length_a 8.0626(3)
_cell_length_b 12.8693(5)
_cell_length_c 13.9968(6)
_cell_measurement_reflns_used 4477
_cell_measurement_temperature 123(2)
_cell_measurement_theta_max 29.3872
_cell_measurement_theta_min 3.0416
_cell_volume 1337.31(10)
_computing_cell_refinement
;
CrysAlis PRO (Agilent, 2011)
;
_computing_data_collection
;
CrysAlis PRO (Agilent, 2011)
;
_computing_data_reduction
;
CrysAlis PRO (Agilent, 2011)
;
_computing_molecular_graphics 'SHELXTL (Sheldrick, 2008)'
_computing_publication_material 'SHELXTL (Sheldrick, 2008)'
_computing_structure_refinement 'SHELXL97 (Sheldrick, 2008)'
_computing_structure_solution 'SHELXS97 (Sheldrick, 2008)'
_diffrn_ambient_temperature 123(2)
_diffrn_detector_area_resol_mean 10.5081
_diffrn_measured_fraction_theta_full 0.996
_diffrn_measured_fraction_theta_max 0.825
_diffrn_measurement_device_type 'Agilent Xcalibur (Ruby, Gemini)'
_diffrn_measurement_method '\w scans'
_diffrn_radiation_monochromator graphite
_diffrn_radiation_source 'Enhance (Cu) X-ray Source'
_diffrn_radiation_type MoK\a
_diffrn_radiation_wavelength 0.71073
_diffrn_reflns_av_R_equivalents 0.0198
_diffrn_reflns_av_sigmaI/netI 0.0355
_diffrn_reflns_limit_h_max 11
_diffrn_reflns_limit_h_min -8
_diffrn_reflns_limit_k_max 17
_diffrn_reflns_limit_k_min -17
_diffrn_reflns_limit_l_max 17
_diffrn_reflns_limit_l_min -18
_diffrn_reflns_number 10254
_diffrn_reflns_theta_full 25.50
_diffrn_reflns_theta_max 29.45
_diffrn_reflns_theta_min 3.05
_exptl_absorpt_coefficient_mu 0.481
_exptl_absorpt_correction_T_max 0.9671
_exptl_absorpt_correction_T_min 0.7549
_exptl_absorpt_correction_type multi-scan
_exptl_absorpt_process_details
;
[CrysAlis RED (Agilent, 2011), based on expressions derived from
Clark & Reid (1995)]
;
_exptl_crystal_colour colorless
_exptl_crystal_density_diffrn 1.411
_exptl_crystal_density_method 'not measured'
_exptl_crystal_description plate
_exptl_crystal_F_000 592
_exptl_crystal_size_max 0.62
_exptl_crystal_size_mid 0.19
_exptl_crystal_size_min 0.07
_refine_diff_density_max 0.446
_refine_diff_density_min -0.386
_refine_ls_extinction_method none
_refine_ls_goodness_of_fit_ref 1.025
_refine_ls_hydrogen_treatment constr
_refine_ls_matrix_type full
_refine_ls_number_parameters 336
_refine_ls_number_reflns 6125
_refine_ls_number_restraints 12
_refine_ls_restrained_S_all 1.024
_refine_ls_R_factor_all 0.0470
_refine_ls_R_factor_gt 0.0380
_refine_ls_shift/su_max 0.001
_refine_ls_shift/su_mean 0.000
_refine_ls_structure_factor_coef Fsqd
_refine_ls_weighting_details 'calc w=1/[\s^2^(Fo^2^)+(0.0366P)^2^+0.6175P] where P=(Fo^2^+2Fc^2^)/3'
_refine_ls_weighting_scheme calc
_refine_ls_wR_factor_gt 0.0848
_refine_ls_wR_factor_ref 0.0895
_reflns_number_gt 5231
_reflns_number_total 6125
_reflns_threshold_expression I>2\s(I)
_cod_data_source_file bt6833.cif
_cod_data_source_block I
_cod_original_cell_volume 1337.29(9)
_cod_database_code 2236123
_cod_database_fobs_code 2236123

loop_
_symmetry_equiv_pos_as_xyz
'x, y, z'
'-x, -y, -z'

loop_
_atom_site_type_symbol
_atom_site_label
_atom_site_fract_x
_atom_site_fract_y
_atom_site_fract_z
_atom_site_U_iso_or_equiv
_atom_site_adp_type
_atom_site_calc_flag
_atom_site_refinement_flags
_atom_site_occupancy
_atom_site_symmetry_multiplicity
_atom_site_disorder_assembly
_atom_site_disorder_group
Cl Cl1 -0.23088(6) 0.18327(3) -0.05330(3) 0.03455(11) Uani d . 1 1 A .
Cl Cl2 0.27679(5) 0.55748(3) 0.14470(3) 0.03249(10) Uani d . 1 1 A .
Cl Cl3 1.09088(5) 0.67178(3) 0.63733(3) 0.02509(9) Uani d . 1 1 A .
Cl Cl4 1.49291(5) 0.83171(4) 0.39813(3) 0.03397(10) Uani d . 1 1 A .
O O1 0.06285(14) 0.10425(9) 0.28297(8) 0.0261(3) Uani d . 1 1 . .
O O2 0.36555(14) 0.17140(9) 0.28761(8) 0.0224(2) Uani d . 1 1 . .
O O3 0.38227(14) 0.41369(8) 0.29369(8) 0.0246(2) Uani d . 1 1 . .
O O4 0.69832(14) 0.58377(9) 0.23343(8) 0.0247(2) Uani d . 1 1 . .
O O5 0.83793(15) 0.75433(10) 0.20043(8) 0.0284(3) Uani d . 1 1 . .
O O6 0.78680(12) 0.65010(8) 0.46395(8) 0.0199(2) Uani d . 1 1 . .
C C1 0.23412(18) 0.36585(12) 0.21470(11) 0.0181(3) Uani d . 1 1 A .
C C2 0.17432(19) 0.41902(12) 0.13926(11) 0.0207(3) Uani d . 1 1 . .
C C3 0.03219(19) 0.36340(13) 0.05666(12) 0.0219(3) Uani d . 1 1 A .
H H3A -0.0064 0.4001 0.0053 0.026 Uiso calc R 1 1 . .
C C4 -0.05207(19) 0.25336(13) 0.05072(11) 0.0212(3) Uani d . 1 1 . .
C C5 0.00081(19) 0.19851(12) 0.12452(11) 0.0204(3) Uani d . 1 1 A .
H H5A -0.0606 0.1231 0.1193 0.024 Uiso calc R 1 1 . .
C C6 0.14491(18) 0.25450(12) 0.20676(11) 0.0177(3) Uani d . 1 1 . .
C C7 0.20623(19) 0.19703(12) 0.29041(11) 0.0203(3) Uani d . 1 1 A .
H H7A 0.2288 0.2474 0.3558 0.024 Uiso calc R 1 1 . .
C C8 0.0878(2) 0.05009(16) 0.36587(14) 0.0360(4) Uani d . 1 1 . .
H H8A 0.1526 0.1048 0.4286 0.043 Uiso calc R 1 1 . .
H H8B 0.1581 -0.0008 0.3557 0.043 Uiso calc R 1 1 . .
C C9 -0.0953(2) -0.01277(15) 0.37163(14) 0.0366(4) Uani d . 1 1 . .
H H9A -0.0838 -0.0623 0.4186 0.055 Uiso calc R 1 1 . .
H H9B -0.1664 -0.0559 0.3052 0.055 Uiso calc R 1 1 . .
H H9C -0.1545 0.0391 0.3948 0.055 Uiso calc R 1 1 . .
C C10 0.3566(2) 0.10171(17) 0.19734(14) 0.0384(4) Uani d . 1 1 . .
H H10A 0.3398 0.1403 0.1408 0.046 Uiso calc R 1 1 . .
H H10B 0.2538 0.0342 0.1828 0.046 Uiso calc R 1 1 . .
C C11 0.5243(3) 0.07216(18) 0.20881(18) 0.0505(6) Uani d . 1 1 . .
H H11A 0.5235 0.0302 0.1450 0.076 Uiso calc R 1 1 . .
H H11B 0.5340 0.0274 0.2601 0.076 Uiso calc R 1 1 . .
H H11C 0.6263 0.1394 0.2289 0.076 Uiso calc R 1 1 . .
C C12 0.3929(3) 0.5092(2) 0.36286(19) 0.0173(5) Uani d P 0.828(3) 1 A 1
H H12A 0.2743 0.5051 0.3738 0.021 Uiso calc PR 0.828(3) 1 A 1
H H12B 0.4360 0.5768 0.3374 0.021 Uiso calc PR 0.828(3) 1 A 1
C C13 0.5229(2) 0.50930(13) 0.45844(14) 0.0173(4) Uani d PU 0.828(3) 1 . 1
C C14 0.7108(3) 0.5318(2) 0.44948(19) 0.0156(5) Uani d P 0.828(3) 1 A 1
H H14A 0.7817 0.5029 0.5008 0.019 Uiso calc PR 0.828(3) 1 A 1
H H14B 0.7109 0.4957 0.3826 0.019 Uiso calc PR 0.828(3) 1 A 1
C C12B 0.3501(18) 0.5066(13) 0.3681(11) 0.0173(5) Uani d P 0.172(3) 1 . 2
H H12C 0.4165 0.5802 0.3601 0.021 Uiso calc PR 0.172(3) 1 A 2
H H12D 0.2215 0.5003 0.3518 0.021 Uiso calc PR 0.172(3) 1 A 2
C C13B 0.5857(9) 0.5064(6) 0.5228(6) 0.0069(12) Uani d PU 0.172(3) 1 . 2
C C14B 0.7384(19) 0.5280(13) 0.4666(12) 0.0156(5) Uani d P 0.172(3) 1 A 2
H H14C 0.8434 0.5096 0.5031 0.019 Uiso calc PR 0.172(3) 1 A 2
H H14D 0.6946 0.4831 0.3979 0.019 Uiso calc PR 0.172(3) 1 A 2
C C15 0.95214(18) 0.68454(11) 0.44614(11) 0.0173(3) Uani d . 1 1 A .
C C16 1.10747(19) 0.70221(12) 0.52180(11) 0.0184(3) Uani d . 1 1 . .
C C17 1.27632(19) 0.74633(12) 0.50857(12) 0.0212(3) Uani d . 1 1 A .
H H17A 1.3817 0.7582 0.5607 0.025 Uiso calc R 1 1 . .
C C18 1.28421(19) 0.77210(12) 0.41639(12) 0.0217(3) Uani d . 1 1 . .
C C19 1.13317(19) 0.75490(13) 0.33920(12) 0.0223(3) Uani d . 1 1 A .
H H19A 1.1437 0.7729 0.2767 0.027 Uiso calc R 1 1 . .
C C20 0.96562(19) 0.71107(12) 0.35371(11) 0.0193(3) Uani d . 1 1 . .
C C21 0.7944(2) 0.69472(13) 0.27337(12) 0.0225(3) Uani d . 1 1 A .
H H21A 0.7165 0.7284 0.3052 0.027 Uiso calc R 1 1 . .
C C22 0.7855(2) 0.52048(15) 0.18194(14) 0.0321(4) Uani d . 1 1 . .
H H22A 0.8899 0.5121 0.2295 0.039 Uiso calc R 1 1 . .
H H22B 0.8272 0.5574 0.1300 0.039 Uiso calc R 1 1 . .
C C23 0.6502(3) 0.40991(17) 0.13475(16) 0.0435(5) Uani d . 1 1 . .
H H23A 0.7047 0.3638 0.0986 0.065 Uiso calc R 1 1 . .
H H23B 0.5478 0.4195 0.0880 0.065 Uiso calc R 1 1 . .
H H23C 0.6101 0.3744 0.1870 0.065 Uiso calc R 1 1 . .
C C24 0.6835(2) 0.76496(16) 0.13328(14) 0.0350(4) Uani d . 1 1 . .
H H24A 0.6044 0.7868 0.1714 0.042 Uiso calc R 1 1 . .
H H24B 0.6157 0.6938 0.0871 0.042 Uiso calc R 1 1 . .
C C25 0.7450(3) 0.85117(19) 0.07503(15) 0.0456(5) Uani d . 1 1 . .
H H25A 0.6409 0.8612 0.0300 0.068 Uiso calc R 1 1 . .
H H25B 0.8198 0.8276 0.0357 0.068 Uiso calc R 1 1 . .
H H25C 0.8145 0.9209 0.1214 0.068 Uiso calc R 1 1 . .

loop_
_atom_site_aniso_label
_atom_site_aniso_U_11
_atom_site_aniso_U_22
_atom_site_aniso_U_33
_atom_site_aniso_U_12
_atom_site_aniso_U_13
_atom_site_aniso_U_23
Cl1 0.0297(2) 0.0299(2) 0.0292(2) 0.00642(17) -0.01299(17) -0.00331(17)
Cl2 0.02656(19) 0.02333(18) 0.0371(2) -0.00010(16) -0.00738(17) 0.01357(17)
Cl3 0.02481(17) 0.03109(19) 0.02040(18) 0.00847(15) 0.00794(14) 0.00553(15)
Cl4 0.01604(16) 0.0430(2) 0.0429(2) 0.00276(16) 0.01405(16) 0.01116(19)
O1 0.0259(5) 0.0241(5) 0.0267(6) 0.0042(5) 0.0045(5) 0.0113(5)
O2 0.0229(5) 0.0233(5) 0.0196(5) 0.0105(4) 0.0005(4) 0.0010(4)
O3 0.0228(5) 0.0194(5) 0.0229(6) 0.0075(4) -0.0080(4) -0.0036(4)
O4 0.0190(5) 0.0270(5) 0.0270(6) 0.0078(4) 0.0050(4) 0.0022(5)
O5 0.0246(5) 0.0366(6) 0.0276(6) 0.0123(5) 0.0057(5) 0.0150(5)
O6 0.0138(4) 0.0155(5) 0.0317(6) 0.0032(4) 0.0103(4) 0.0041(4)
C1 0.0154(6) 0.0211(7) 0.0152(7) 0.0064(6) -0.0001(5) 0.0000(6)
C2 0.0178(7) 0.0185(7) 0.0231(8) 0.0041(6) 0.0016(6) 0.0043(6)
C3 0.0193(7) 0.0258(7) 0.0207(7) 0.0094(6) 0.0016(6) 0.0064(6)
C4 0.0170(7) 0.0249(7) 0.0169(7) 0.0075(6) -0.0024(6) -0.0030(6)
C5 0.0194(7) 0.0183(7) 0.0214(7) 0.0058(6) 0.0027(6) 0.0012(6)
C6 0.0173(6) 0.0204(7) 0.0170(7) 0.0084(6) 0.0053(5) 0.0026(6)
C7 0.0210(7) 0.0197(7) 0.0194(7) 0.0064(6) 0.0040(6) 0.0030(6)
C8 0.0341(9) 0.0397(9) 0.0376(10) 0.0102(8) 0.0088(8) 0.0233(8)
C9 0.0396(10) 0.0340(9) 0.0291(9) -0.0006(8) 0.0074(8) 0.0096(8)
C10 0.0356(9) 0.0479(11) 0.0287(9) 0.0231(8) -0.0003(8) -0.0092(8)
C11 0.0298(9) 0.0471(12) 0.0633(14) 0.0164(9) 0.0021(9) -0.0197(11)
C12 0.0173(11) 0.0176(7) 0.0158(8) 0.0066(8) 0.0015(8) 0.0017(6)
C13 0.0155(8) 0.0130(8) 0.0214(10) 0.0031(6) 0.0036(7) 0.0016(7)
C14 0.0124(9) 0.0145(7) 0.0211(11) 0.0048(7) 0.0049(7) 0.0048(7)
C12B 0.0173(11) 0.0176(7) 0.0158(8) 0.0066(8) 0.0015(8) 0.0017(6)
C13B 0.0069(14) 0.0069(14) 0.0065(15) 0.0017(9) 0.0020(9) 0.0011(9)
C14B 0.0124(9) 0.0145(7) 0.0211(11) 0.0048(7) 0.0049(7) 0.0048(7)
C15 0.0140(6) 0.0137(6) 0.0255(7) 0.0041(5) 0.0082(6) 0.0033(6)
C16 0.0190(6) 0.0173(7) 0.0199(7) 0.0055(5) 0.0077(6) 0.0031(6)
C17 0.0154(6) 0.0215(7) 0.0255(8) 0.0061(6) 0.0042(6) 0.0017(6)
C18 0.0137(6) 0.0210(7) 0.0314(8) 0.0031(6) 0.0107(6) 0.0055(6)
C19 0.0208(7) 0.0258(7) 0.0240(8) 0.0080(6) 0.0097(6) 0.0095(6)
C20 0.0170(6) 0.0182(7) 0.0234(7) 0.0064(6) 0.0053(6) 0.0042(6)
C21 0.0181(7) 0.0258(7) 0.0246(8) 0.0070(6) 0.0058(6) 0.0082(6)
C22 0.0277(8) 0.0348(9) 0.0354(9) 0.0118(7) 0.0120(7) 0.0013(8)
C23 0.0336(9) 0.0421(11) 0.0464(12) 0.0112(8) 0.0071(9) -0.0131(9)
C24 0.0313(9) 0.0422(10) 0.0293(9) 0.0134(8) -0.0009(7) 0.0109(8)
C25 0.0484(11) 0.0707(13) 0.0388(10) 0.0367(10) 0.0196(9) 0.0309(10)

loop_
_atom_type_symbol
_atom_type_description
_atom_type_scat_dispersion_real
_atom_type_scat_dispersion_imag
_atom_type_scat_source
C C 0.0033 0.0016 'International Tables Vol C Tables 4.2.6.8 and 6.1.1.4'
H H 0.0000 0.0000 'International Tables Vol C Tables 4.2.6.8 and 6.1.1.4'
O O 0.0106 0.0060 'International Tables Vol C Tables 4.2.6.8 and 6.1.1.4'
Cl Cl 0.1484 0.1585 'International Tables Vol C Tables 4.2.6.8 and 6.1.1.4'

loop_
_geom_angle_atom_site_label_1
_geom_angle_atom_site_label_2
_geom_angle_atom_site_label_3
_geom_angle_site_symmetry_1
_geom_angle_site_symmetry_3
_geom_angle
C7 O1 C8 . . 113.60(12)
C7 O2 C10 . . 115.03(12)
C1 O3 C12 . . 120.44(13)
C1 O3 C12B . . 110.8(5)
C21 O4 C22 . . 116.34(12)
C21 O5 C24 . . 112.49(12)
C15 O6 C14 . . 114.90(14)
C15 O6 C14B . . 109.8(6)
O3 C1 C2 . . 124.19(13)
O3 C1 C6 . . 117.07(13)
C2 C1 C6 . . 118.61(13)
C3 C2 C1 . . 121.46(14)
C3 C2 Cl2 . . 117.32(12)
C1 C2 Cl2 . . 121.21(11)
C4 C3 C2 . . 118.47(14)
C4 C3 H3A . . 120.8
C2 C3 H3A . . 120.8
C5 C4 C3 . . 121.80(14)
C5 C4 Cl1 . . 119.71(12)
C3 C4 Cl1 . . 118.50(12)
C4 C5 C6 . . 119.47(14)
C4 C5 H5A . . 120.3
C6 C5 H5A . . 120.3
C5 C6 C1 . . 120.17(13)
C5 C6 C7 . . 121.03(13)
C1 C6 C7 . . 118.79(12)
O1 C7 O2 . . 112.96(12)
O1 C7 C6 . . 106.45(11)
O2 C7 C6 . . 113.03(12)
O1 C7 H7A . . 108.1
O2 C7 H7A . . 108.1
C6 C7 H7A . . 108.1
O1 C8 C9 . . 107.14(14)
O1 C8 H8A . . 110.3
C9 C8 H8A . . 110.3
O1 C8 H8B . . 110.3
C9 C8 H8B . . 110.3
H8A C8 H8B . . 108.5
C8 C9 H9A . . 109.5
C8 C9 H9B . . 109.5
H9A C9 H9B . . 109.5
C8 C9 H9C . . 109.5
H9A C9 H9C . . 109.5
H9B C9 H9C . . 109.5
O2 C10 C11 . . 109.21(15)
O2 C10 H10A . . 109.8
C11 C10 H10A . . 109.8
O2 C10 H10B . . 109.8
C11 C10 H10B . . 109.8
H10A C10 H10B . . 108.3
C10 C11 H11A . . 109.5
C10 C11 H11B . . 109.5
H11A C11 H11B . . 109.5
C10 C11 H11C . . 109.5
H11A C11 H11C . . 109.5
H11B C11 H11C . . 109.5
O3 C12 C13 . . 105.59(18)
O3 C12 H12A . . 110.6
C13 C12 H12A . . 110.6
O3 C12 H12B . . 110.6
C13 C12 H12B . . 110.6
H12A C12 H12B . . 108.8
C13 C13 C14 2_666 . 123.5(2)
C13 C13 C12 2_666 . 123.9(2)
C14 C13 C12 . . 112.58(17)
O6 C14 C13 . . 107.35(19)
O6 C14 H14A . . 110.2
C13 C14 H14A . . 110.2
O6 C14 H14B . . 110.2
C13 C14 H14B . . 110.2
H14A C14 H14B . . 108.5
C13B C12B O3 2_666 . 109.8(10)
C13B C12B H12C 2_666 . 109.7
O3 C12B H12C . . 109.7
C13B C12B H12D 2_666 . 109.7
O3 C12B H12D . . 109.7
H12C C12B H12D . . 108.2
C13B C13B C12B 2_666 2_666 123.3(10)
C13B C13B C14B 2_666 . 122.6(10)
C12B C13B C14B 2_666 . 113.9(9)
O6 C14B C13B . . 105.5(10)
O6 C14B H14C . . 110.6
C13B C14B H14C . . 110.6
O6 C14B H14D . . 110.6
C13B C14B H14D . . 110.6
H14C C14B H14D . . 108.8
O6 C15 C16 . . 120.73(13)
O6 C15 C20 . . 119.87(13)
C16 C15 C20 . . 119.18(12)
C15 C16 C17 . . 121.93(14)
C15 C16 Cl3 . . 119.22(11)
C17 C16 Cl3 . . 118.82(11)
C18 C17 C16 . . 117.21(14)
C18 C17 H17A . . 121.4
C16 C17 H17A . . 121.4
C19 C18 C17 . . 122.55(13)
C19 C18 Cl4 . . 118.80(12)
C17 C18 Cl4 . . 118.63(11)
C18 C19 C20 . . 119.52(14)
C18 C19 H19A . . 120.2
C20 C19 H19A . . 120.2
C19 C20 C15 . . 119.61(13)
C19 C20 C21 . . 122.06(13)
C15 C20 C21 . . 118.30(12)
O4 C21 O5 . . 113.06(13)
O4 C21 C20 . . 113.33(12)
O5 C21 C20 . . 108.04(12)
O4 C21 H21A . . 107.4
O5 C21 H21A . . 107.4
C20 C21 H21A . . 107.4
O4 C22 C23 . . 106.83(14)
O4 C22 H22A . . 110.4
C23 C22 H22A . . 110.4
O4 C22 H22B . . 110.4
C23 C22 H22B . . 110.4
H22A C22 H22B . . 108.6
C22 C23 H23A . . 109.5
C22 C23 H23B . . 109.5
H23A C23 H23B . . 109.5
C22 C23 H23C . . 109.5
H23A C23 H23C . . 109.5
H23B C23 H23C . . 109.5
O5 C24 C25 . . 108.28(14)
O5 C24 H24A . . 110.0
C25 C24 H24A . . 110.0
O5 C24 H24B . . 110.0
C25 C24 H24B . . 110.0
H24A C24 H24B . . 108.4
C24 C25 H25A . . 109.5
C24 C25 H25B . . 109.5
H25A C25 H25B . . 109.5
C24 C25 H25C . . 109.5
H25A C25 H25C . . 109.5
H25B C25 H25C . . 109.5

loop_
_geom_bond_atom_site_label_1
_geom_bond_atom_site_label_2
_geom_bond_site_symmetry_2
_geom_bond_distance
Cl1 C4 . 1.7454(15)
Cl2 C2 . 1.7376(15)
Cl3 C16 . 1.7374(15)
Cl4 C18 . 1.7442(14)
O1 C7 . 1.3980(17)
O1 C8 . 1.433(2)
O2 C7 . 1.4158(18)
O2 C10 . 1.428(2)
O3 C1 . 1.3686(17)
O3 C12 . 1.434(3)
O3 C12B . 1.595(15)
O4 C21 . 1.4018(18)
O4 C22 . 1.433(2)
O5 C21 . 1.4047(19)
O5 C24 . 1.433(2)
O6 C15 . 1.3779(16)
O6 C14 . 1.451(3)
O6 C14B . 1.522(16)
C1 C2 . 1.397(2)
C1 C6 . 1.400(2)
C2 C3 . 1.386(2)
C3 C4 . 1.381(2)
C3 H3A . 0.9500
C4 C5 . 1.378(2)
C5 C6 . 1.393(2)
C5 H5A . 0.9500
C6 C7 . 1.524(2)
C7 H7A . 1.0000
C8 C9 . 1.509(2)
C8 H8A . 0.9900
C8 H8B . 0.9900
C9 H9A . 0.9800
C9 H9B . 0.9800
C9 H9C . 0.9800
C10 C11 . 1.479(3)
C10 H10A . 0.9900
C10 H10B . 0.9900
C11 H11A . 0.9800
C11 H11B . 0.9800
C11 H11C . 0.9800
C12 C13 . 1.504(3)
C12 H12A . 0.9900
C12 H12B . 0.9900
C13 C13 2_666 1.328(4)
C13 C14 . 1.502(3)
C14 H14A . 0.9900
C14 H14B . 0.9900
C12B C13B 2_666 1.546(17)
C12B H12C . 0.9900
C12B H12D . 0.9900
C13B C13B 2_666 1.342(15)
C13B C12B 2_666 1.546(17)
C13B C14B . 1.587(18)
C14B H14C . 0.9900
C14B H14D . 0.9900
C15 C16 . 1.392(2)
C15 C20 . 1.400(2)
C16 C17 . 1.393(2)
C17 C18 . 1.384(2)
C17 H17A . 0.9500
C18 C19 . 1.381(2)
C19 C20 . 1.390(2)
C19 H19A . 0.9500
C20 C21 . 1.519(2)
C21 H21A . 1.0000
C22 C23 . 1.504(3)
C22 H22A . 0.9900
C22 H22B . 0.9900
C23 H23A . 0.9800
C23 H23B . 0.9800
C23 H23C . 0.9800
C24 C25 . 1.505(3)
C24 H24A . 0.9900
C24 H24B . 0.9900
C25 H25A . 0.9800
C25 H25B . 0.9800
C25 H25C . 0.9800

loop_
_geom_hbond_atom_site_label_D
_geom_hbond_atom_site_label_H
_geom_hbond_atom_site_label_A
_geom_hbond_site_symmetry_A
_geom_hbond_distance_DH
_geom_hbond_distance_HA
_geom_hbond_distance_DA
_geom_hbond_angle_DHA
C12 H12B Cl2 . 0.99 2.66 3.180(3) 112.7
C14 H14B O3 . 0.99 2.53 2.918(2) 103.2
C14 H14B O4 . 0.99 2.50 3.166(3) 124.7
C17 H17A O2 2_766 0.95 2.47 3.3943(18) 165.8

loop_
_geom_torsion_atom_site_label_1
_geom_torsion_atom_site_label_2
_geom_torsion_atom_site_label_3
_geom_torsion_atom_site_label_4
_geom_torsion_site_symmetry_1
_geom_torsion_site_symmetry_4
_geom_torsion
C12 O3 C1 C2 . . 60.8(2)
C12B O3 C1 C2 . . 69.3(6)
C12 O3 C1 C6 . . -123.32(17)
C12B O3 C1 C6 . . -114.9(6)
O3 C1 C2 C3 . . 174.42(14)
C6 C1 C2 C3 . . -1.4(2)
O3 C1 C2 Cl2 . . -5.0(2)
C6 C1 C2 Cl2 . . 179.27(11)
C1 C2 C3 C4 . . 0.9(2)
Cl2 C2 C3 C4 . . -179.74(12)
C2 C3 C4 C5 . . 0.4(2)
C2 C3 C4 Cl1 . . -179.94(12)
C3 C4 C5 C6 . . -1.1(2)
Cl1 C4 C5 C6 . . 179.24(12)
C4 C5 C6 C1 . . 0.6(2)
C4 C5 C6 C7 . . 179.39(14)
O3 C1 C6 C5 . . -175.45(13)
C2 C1 C6 C5 . . 0.6(2)
O3 C1 C6 C7 . . 5.7(2)
C2 C1 C6 C7 . . -178.22(14)
C8 O1 C7 O2 . . 64.73(17)
C8 O1 C7 C6 . . -170.66(13)
C10 O2 C7 O1 . . 61.96(17)
C10 O2 C7 C6 . . -58.98(17)
C5 C6 C7 O1 . . -19.60(19)
C1 C6 C7 O1 . . 159.23(13)
C5 C6 C7 O2 . . 104.97(15)
C1 C6 C7 O2 . . -76.20(17)
C7 O1 C8 C9 . . 155.99(14)
C7 O2 C10 C11 . . -173.98(16)
C1 O3 C12 C13 . . 155.76(13)
C12B O3 C12 C13 . . 116(3)
O3 C12 C13 C13 . 2_666 -110.9(2)
O3 C12 C13 C14 . . 68.6(2)
C15 O6 C14 C13 . . -172.50(14)
C14B O6 C14 C13 . . 122(4)
C13 C13 C14 O6 2_666 . -98.1(3)
C12 C13 C14 O6 . . 82.5(2)
C1 O3 C12B C13B . 2_666 133.7(6)
C12 O3 C12B C13B . 2_666 -83(3)
C15 O6 C14B C13B . . 161.1(6)
C14 O6 C14B C13B . . -80(4)
C13B C13B C14B O6 2_666 . 80.1(12)
C12B C13B C14B O6 2_666 . -104.0(10)
C14 O6 C15 C16 . . -87.63(18)
C14B O6 C15 C16 . . -76.5(6)
C14 O6 C15 C20 . . 97.79(17)
C14B O6 C15 C20 . . 108.9(6)
O6 C15 C16 C17 . . -174.14(13)
C20 C15 C16 C17 . . 0.5(2)
O6 C15 C16 Cl3 . . 4.17(19)
C20 C15 C16 Cl3 . . 178.78(11)
C15 C16 C17 C18 . . -0.1(2)
Cl3 C16 C17 C18 . . -178.42(11)
C16 C17 C18 C19 . . -0.5(2)
C16 C17 C18 Cl4 . . 177.93(11)
C17 C18 C19 C20 . . 0.6(2)
Cl4 C18 C19 C20 . . -177.74(12)
C18 C19 C20 C15 . . -0.3(2)
C18 C19 C20 C21 . . 177.35(14)
O6 C15 C20 C19 . . 174.37(13)
C16 C15 C20 C19 . . -0.3(2)
O6 C15 C20 C21 . . -3.3(2)
C16 C15 C20 C21 . . -177.98(13)
C22 O4 C21 O5 . . 60.38(17)
C22 O4 C21 C20 . . -63.00(18)
C24 O5 C21 O4 . . 66.86(17)
C24 O5 C21 C20 . . -166.88(13)
C19 C20 C21 O4 . . 111.86(16)
C15 C20 C21 O4 . . -70.51(18)
C19 C20 C21 O5 . . -14.2(2)
C15 C20 C21 O5 . . 163.40(13)
C21 O4 C22 C23 . . -172.83(15)
C21 O5 C24 C25 . . 166.58(15)
